data_7227252
loop_
_publ_author_name
'Leblanc, Nicolas'
'Genovese, Damiano'
'De Cola, Luisa'
'Powell, Annie K.'

_publ_section_title
;
 A platform with connections in many directions - further remarkable
 facets to the multifaceted methylbiquinoxen dication.
;
_journal_issue 10
_journal_name_full 'Physical chemistry chemical physics : PCCP'
_journal_page_first 6981
_journal_page_last 6988
_journal_paper_doi 10.1039/c6cp07538j
_journal_volume 19
_journal_year 2017
_chemical_compound_source 'synthesis as described'
_chemical_formula_moiety 'C18 H18 N4 O2'
_chemical_formula_sum 'C18 H18 N4 O2'
_chemical_formula_weight 322.36
_chemical_name_systematic
;
 ?
;
_space_group_IT_number 14
_symmetry_cell_setting monoclinic
_symmetry_Int_Tables_number 14
_symmetry_space_group_name_Hall '-P 2ybc'
_symmetry_space_group_name_H-M 'P 1 21/c 1'
_atom_sites_solution_hydrogens difmap
_audit_conform_dict_location ftp://ftp.iucr.org/pub/cif_core.dic
_audit_conform_dict_name cif_core.dic
_audit_conform_dict_version 2.4.3
_audit_creation_date 2015-07-13T13:24:50-00:00
_audit_creation_method 'WinGX routine CIF_UPDATE'
_audit_update_record
;
2016-05-12 deposited with the CCDC.
2016-12-08 downloaded from the CCDC.
;
_cell_angle_alpha 90
_cell_angle_beta 98.476(9)
_cell_angle_gamma 90
_cell_formula_units_Z 2
_cell_length_a 5.8457(6)
_cell_length_b 13.5935(14)
_cell_length_c 9.8497(11)
_cell_measurement_reflns_used 3395
_cell_measurement_temperature 180(2)
_cell_measurement_theta_max 27.88
_cell_measurement_theta_min 1.5
_cell_measurement_wavelength 0.71073
_cell_volume 774.14(14)
_computing_cell_refinement 'STOE X-AREA'
_computing_data_collection 'STOE X-AREA'
_computing_molecular_graphics 'ORTEP-3 for Windows (Farrugia, 2012)'
_computing_publication_material 'WinGX publication routines (Farrugia, 2012)'
_computing_structure_refinement 'SHELXL-2013 (Sheldrick, 2013)'
_computing_structure_solution 'SHELXS-86 (Sheldrick, 2008)'
_diffrn_ambient_temperature 180
_diffrn_detector 'image plate ( 34 cm diameter )'
_diffrn_detector_area_resol_mean 6.67
_diffrn_detector_type STOE
_diffrn_measured_fraction_theta_full 0.977
_diffrn_measured_fraction_theta_max 0.977
_diffrn_measurement_details ' 169 frames, detector distance = 115 mm'
_diffrn_measurement_device '2-circle goniometer'
_diffrn_measurement_device_type 'STOE IPDS 2'
_diffrn_measurement_method 'rotation method'
_diffrn_radiation_collimation '0.5 mm, multiple pinhole'
_diffrn_radiation_monochromator 'planar graphite'
_diffrn_radiation_polarisn_norm 0
_diffrn_radiation_type 'Mo K\a'
_diffrn_radiation_wavelength 0.71073
_diffrn_reflns_av_R_equivalents 0.0266
_diffrn_reflns_Laue_measured_fraction_full 0.977
_diffrn_reflns_Laue_measured_fraction_max 0.977
_diffrn_reflns_limit_h_max 7
_diffrn_reflns_limit_h_min -7
_diffrn_reflns_limit_k_max 15
_diffrn_reflns_limit_k_min -17
_diffrn_reflns_limit_l_max 12
_diffrn_reflns_limit_l_min -12
_diffrn_reflns_number 4612
_diffrn_reflns_point_group_measured_fraction_full 0.977
_diffrn_reflns_point_group_measured_fraction_max 0.977
_diffrn_reflns_theta_full 25.242
_diffrn_reflns_theta_max 27.332
_diffrn_reflns_theta_min 2.572
_diffrn_source 'sealed X-ray tube, 12 x 0.4 mm fine focus'
_diffrn_source_current 40
_diffrn_source_power 2.000
_diffrn_source_voltage 50
_exptl_absorpt_coefficient_mu 0.093
_exptl_absorpt_correction_type none
_exptl_crystal_colour orange
_exptl_crystal_density_diffrn 1.383
_exptl_crystal_density_method 'not measured'
_exptl_crystal_description prism
_exptl_crystal_F_000 340
_exptl_crystal_size_max 0.3
_exptl_crystal_size_mid 0.2
_exptl_crystal_size_min 0.1
_refine_diff_density_max 0.164
_refine_diff_density_min -0.116
_refine_diff_density_rms 0.03
_refine_ls_extinction_coef 0.084(15)
_refine_ls_extinction_expression Fc^*^=kFc[1+0.001xFc^2^\l^3^/sin(2\q)]^-1/4^
_refine_ls_extinction_method SHELXL
_refine_ls_goodness_of_fit_ref 0.962
_refine_ls_hydrogen_treatment refall
_refine_ls_matrix_type full
_refine_ls_number_constraints 0
_refine_ls_number_parameters 146
_refine_ls_number_reflns 1717
_refine_ls_number_restraints 0
_refine_ls_restrained_S_all 0.962
_refine_ls_R_factor_all 0.0558
_refine_ls_R_factor_gt 0.0371
_refine_ls_shift/su_max 0
_refine_ls_shift/su_mean 0
_refine_ls_structure_factor_coef Fsqd
_refine_ls_weighting_details 'w=1/[\s^2^(Fo^2^)+(0.0662P)^2^] where P=(Fo^2^+2Fc^2^)/3'
_refine_ls_weighting_scheme calc
_refine_ls_wR_factor_gt 0.0964
_refine_ls_wR_factor_ref 0.1034
_reflns_number_gt 1194
_reflns_number_total 1717
_reflns_threshold_expression 'I > 2\s(I)'
_cod_data_source_file c6cp07538j3.cif
_cod_data_source_block shelx
_cod_depositor_comments 'Adding full bibliography for 7227252--7227255.cif.'
_cod_original_sg_symbol_H-M 'P 21/c'
_cod_database_code 7227252

loop_
_symmetry_equiv_pos_as_xyz
'x, y, z'
'-x, y+1/2, -z+1/2'
'-x, -y, -z'
'x, -y-1/2, z-1/2'

loop_
_atom_site_label
_atom_site_type_symbol
_atom_site_fract_x
_atom_site_fract_y
_atom_site_fract_z
_atom_site_U_iso_or_equiv
_atom_site_adp_type
_atom_site_occupancy
_atom_site_calc_flag
C1 C 0.3540(3) 0.66544(13) 0.22865(16) 0.0528(4) Uani 1 d
C9 C 0.0690(2) 0.73248(10) 0.36360(13) 0.0445(3) Uani 1 d
C8 C 0.0911(2) 0.82850(11) 0.31660(15) 0.0519(4) Uani 1 d
C7 C -0.0429(3) 0.90276(12) 0.35847(17) 0.0570(4) Uani 1 d
C6 C -0.2029(3) 0.88390(12) 0.44652(17) 0.0572(4) Uani 1 d
C5 C -0.2304(2) 0.78949(11) 0.49114(15) 0.0519(4) Uani 1 d
C4 C -0.0961(2) 0.71305(11) 0.45184(14) 0.0445(3) Uani 1 d
C3 C 0.0181(2) 0.55075(10) 0.47949(12) 0.0421(3) Uani 1 d
C2 C 0.2414(2) 0.57735(11) 0.42835(14) 0.0438(3) Uani 1 d
N1 N 0.19427(19) 0.65334(9) 0.32773(12) 0.0476(3) Uani 1 d
N2 N -0.13542(17) 0.61693(8) 0.49363(11) 0.0434(3) Uani 1 d
O1 O 0.39651(16) 0.60633(8) 0.54675(10) 0.0497(3) Uani 1 d
H1A H 0.485(3) 0.7068(13) 0.2667(18) 0.060(4) Uiso 1 d
H1B H 0.272(3) 0.6928(13) 0.1425(19) 0.060(4) Uiso 1 d
H1C H 0.413(3) 0.6004(14) 0.2126(18) 0.059(5) Uiso 1 d
H8 H 0.206(3) 0.8438(13) 0.2523(17) 0.060(4) Uiso 1 d
H7 H -0.024(3) 0.9709(14) 0.3284(18) 0.064(5) Uiso 1 d
H6 H -0.291(3) 0.9368(15) 0.4733(19) 0.070(5) Uiso 1 d
H5 H -0.347(3) 0.7700(13) 0.5510(18) 0.058(4) Uiso 1 d
H2 H 0.302(2) 0.5222(11) 0.3845(14) 0.039(3) Uiso 1 d
H9 H 0.541(4) 0.6015(15) 0.524(2) 0.083(6) Uiso 1 d

loop_
_atom_site_aniso_label
_atom_site_aniso_U_11
_atom_site_aniso_U_22
_atom_site_aniso_U_33
_atom_site_aniso_U_23
_atom_site_aniso_U_13
_atom_site_aniso_U_12
C1 0.0484(8) 0.0640(11) 0.0488(8) 0.0047(7) 0.0166(6) -0.0004(7)
C9 0.0398(6) 0.0486(8) 0.0451(6) 0.0023(6) 0.0058(5) -0.0008(5)
C8 0.0506(7) 0.0546(9) 0.0503(7) 0.0055(6) 0.0072(6) -0.0028(6)
C7 0.0606(8) 0.0480(9) 0.0615(9) 0.0072(7) 0.0061(7) 0.0010(7)
C6 0.0559(8) 0.0494(9) 0.0672(9) -0.0019(7) 0.0118(7) 0.0054(7)
C5 0.0468(7) 0.0518(9) 0.0588(8) -0.0023(6) 0.0128(6) 0.0011(6)
C4 0.0389(6) 0.0467(8) 0.0478(7) 0.0004(5) 0.0066(5) -0.0014(5)
C3 0.0368(6) 0.0475(8) 0.0428(6) -0.0026(5) 0.0090(5) -0.0019(5)
C2 0.0378(6) 0.0462(8) 0.0490(7) -0.0007(6) 0.0117(5) -0.0003(5)
N1 0.0453(6) 0.0507(7) 0.0497(6) 0.0049(5) 0.0167(5) 0.0013(5)
N2 0.0371(5) 0.0471(7) 0.0470(6) -0.0006(5) 0.0097(4) -0.0006(4)
O1 0.0373(5) 0.0584(7) 0.0544(6) 0.0005(4) 0.0095(4) -0.0011(4)

loop_
_atom_type_symbol
_atom_type_description
_atom_type_scat_dispersion_real
_atom_type_scat_dispersion_imag
_atom_type_scat_source
C C 0.0033 0.0016 'International Tables Vol C Tables 4.2.6.8 and 6.1.1.4'
H H 0 0 'International Tables Vol C Tables 4.2.6.8 and 6.1.1.4'
N N 0.0061 0.0033 'International Tables Vol C Tables 4.2.6.8 and 6.1.1.4'
O O 0.0106 0.006 'International Tables Vol C Tables 4.2.6.8 and 6.1.1.4'

loop_
_geom_angle_atom_site_label_1
_geom_angle_atom_site_label_2
_geom_angle_atom_site_label_3
_geom_angle
_geom_angle_site_symmetry_1
_geom_angle_site_symmetry_3
N1 C1 H1A 110.6(10) . .
N1 C1 H1B 110.1(10) . .
H1A C1 H1B 111.5(15) . .
N1 C1 H1C 106.6(10) . .
H1A C1 H1C 107.9(14) . .
H1B C1 H1C 110.1(15) . .
N1 C9 C8 124.51(12) . .
N1 C9 C4 116.64(12) . .
C8 C9 C4 118.84(13) . .
C7 C8 C9 120.06(13) . .
C7 C8 H8 119.8(10) . .
C9 C8 H8 120.2(10) . .
C8 C7 C6 121.08(15) . .
C8 C7 H7 120.4(10) . .
C6 C7 H7 118.5(9) . .
C5 C6 C7 119.56(14) . .
C5 C6 H6 121.8(11) . .
C7 C6 H6 118.7(11) . .
C6 C5 C4 120.75(13) . .
C6 C5 H5 123.9(10) . .
C4 C5 H5 115.3(10) . .
C5 C4 N2 119.46(11) . .
C5 C4 C9 119.68(13) . .
N2 C4 C9 120.75(12) . .
N2 C3 C3 119.75(12) . 3_566
N2 C3 C2 121.13(12) . .
C3 C3 C2 119.03(13) 3_566 .
O1 C2 N1 113.73(12) . .
O1 C2 C3 105.69(10) . .
N1 C2 C3 108.43(11) . .
O1 C2 H2 110.7(8) . .
N1 C2 H2 107.4(8) . .
C3 C2 H2 110.9(8) . .
C9 N1 C2 116.25(10) . .
C9 N1 C1 120.11(12) . .
C2 N1 C1 117.96(11) . .
C3 N2 C4 118.13(10) . .
C2 O1 H9 106.6(14) . .

loop_
_geom_bond_atom_site_label_1
_geom_bond_atom_site_label_2
_geom_bond_distance
_geom_bond_site_symmetry_2
C1 N1 1.4560(16) .
C1 H1A 0.979(19) .
C1 H1B 0.983(19) .
C1 H1C 0.971(19) .
C9 N1 1.3764(18) .
C9 C8 1.397(2) .
C9 C4 1.4157(17) .
C8 C7 1.378(2) .
C8 H8 1.008(17) .
C7 C6 1.390(2) .
C7 H7 0.984(19) .
C6 C5 1.374(2) .
C6 H6 0.95(2) .
C5 C4 1.391(2) .
C5 H5 1.001(17) .
C4 N2 1.3991(18) .
C3 N2 1.2926(17) .
C3 C3 1.462(3) 3_566
C3 C2 1.5111(16) .
C2 O1 1.4232(17) .
C2 N1 1.4299(19) .
C2 H2 0.958(14) .
O1 H9 0.91(2) .

loop_
_geom_torsion_atom_site_label_1
_geom_torsion_atom_site_label_2
_geom_torsion_atom_site_label_3
_geom_torsion_atom_site_label_4
_geom_torsion
_geom_torsion_site_symmetry_1
N1 C9 C8 C7 179.88(13) .
C4 C9 C8 C7 1.4(2) .
C9 C8 C7 C6 -0.6(2) .
C8 C7 C6 C5 -0.9(2) .
C7 C6 C5 C4 1.6(2) .
C6 C5 C4 N2 -177.02(14) .
C6 C5 C4 C9 -0.7(2) .
N1 C9 C4 C5 -179.37(13) .
C8 C9 C4 C5 -0.8(2) .
N1 C9 C4 N2 -3.12(19) .
C8 C9 C4 N2 175.49(13) .
N2 C3 C2 O1 86.36(15) .
C3 C3 C2 O1 -90.29(17) 3_566
N2 C3 C2 N1 -35.93(17) .
C3 C3 C2 N1 147.43(15) 3_566
C8 C9 N1 C2 149.39(14) .
C4 C9 N1 C2 -32.08(17) .
C8 C9 N1 C1 -3.5(2) .
C4 C9 N1 C1 175.00(13) .
O1 C2 N1 C9 -68.11(14) .
C3 C2 N1 C9 49.13(16) .
O1 C2 N1 C1 85.41(15) .
C3 C2 N1 C1 -157.35(12) .
C3 C3 N2 C4 -179.30(14) 3_566
C2 C3 N2 C4 4.07(18) .
C5 C4 N2 C3 -166.65(13) .
C9 C4 N2 C3 17.10(19) .
